data_7012019
loop_
_publ_author_name
'Xin-Min Gan'
'Robert T. Paine'
'Eileen N. Duesler'
'Heinrich N\"oth'

_publ_section_title
;
 Synthesis and coordination chemistry of arene soluble
 4-alkyl-2,6-bis[(diphenylphosphino)methyl]pyridine N,P,P'-trioxide
 ligands
;
_journal_issue 1
_journal_name_full 'Dalton Trans.'
_journal_page_first 153
_journal_page_last 159
_journal_paper_doi 10.1039/b206782j
_journal_year 2003
_chemical_formula_sum 'C74 H86 N5 Nd O19 P4'
_chemical_formula_weight 1617.60
_space_group_IT_number 2
_symmetry_cell_setting triclinic
_symmetry_space_group_name_Hall '-P 1'
_symmetry_space_group_name_H-M 'P -1'
_atom_sites_solution_hydrogens geom
_atom_sites_solution_primary direct
_atom_sites_solution_secondary difmap
_audit_creation_method SHELXL-97
_cell_angle_alpha 86.4940(10)
_cell_angle_beta 79.8130(10)
_cell_angle_gamma 83.3800(10)
_cell_formula_units_Z 2
_cell_length_a 13.2909(8)
_cell_length_b 14.9667(9)
_cell_length_c 20.0288(11)
_cell_measurement_temperature 293(2)
_cell_volume 3891.8(4)
_computing_cell_refinement 'SMART V4.0 (Bruker/Siemens)'
_computing_data_collection 'SMART V4.0 (Bruker/Siemens)'
_computing_data_reduction 'SAINT V5.1 (Bruker/Siemens)'
_computing_molecular_graphics 'SHELXTL V5.0 (Siemens, 1994)'
_computing_publication_material 'SHELXL-97 (Sheldrick, 1997)'
_computing_structure_refinement 'SHELXL-97 (Sheldrick, 1997)'
_computing_structure_solution 'SHELXS-97 (Sheldrick, 1990)'
_diffrn_ambient_temperature 293(2)
_diffrn_detector_area_resol_mean '10 s/frame'
_diffrn_measured_fraction_theta_full 0.580
_diffrn_measured_fraction_theta_max 0.580
_diffrn_measurement_device_type 'Bruker/Siemens Smart/P4 CCD'
_diffrn_measurement_method hemisphere
_diffrn_radiation_monochromator graphite
_diffrn_radiation_source 'fine-focus sealed tube'
_diffrn_radiation_type MoK\a
_diffrn_radiation_wavelength 0.71073
_diffrn_reflns_av_R_equivalents 0.0276
_diffrn_reflns_av_sigmaI/netI 0.0361
_diffrn_reflns_limit_h_max 17
_diffrn_reflns_limit_h_min -17
_diffrn_reflns_limit_k_max 18
_diffrn_reflns_limit_k_min -18
_diffrn_reflns_limit_l_max 26
_diffrn_reflns_limit_l_min -21
_diffrn_reflns_number 22883
_diffrn_reflns_theta_full 29.02
_diffrn_reflns_theta_max 29.02
_diffrn_reflns_theta_min 1.37
_exptl_absorpt_coefficient_mu 0.820
_exptl_absorpt_correction_T_max 1.000000
_exptl_absorpt_correction_T_min 0.828143
_exptl_absorpt_correction_type 'SADABS correction'
_exptl_crystal_colour 'pale blue'
_exptl_crystal_density_diffrn 1.380
_exptl_crystal_density_method 'not measured'
_exptl_crystal_description 'long plate'
_exptl_crystal_F_000 1674
_exptl_crystal_size_max 1.15
_exptl_crystal_size_mid 0.46
_exptl_crystal_size_min 0.15
_refine_diff_density_max 1.130
_refine_diff_density_min -0.692
_refine_diff_density_rms 0.086
_refine_ls_extinction_method none
_refine_ls_goodness_of_fit_ref 1.037
_refine_ls_hydrogen_treatment mixed
_refine_ls_matrix_type full
_refine_ls_number_parameters 821
_refine_ls_number_reflns 12021
_refine_ls_number_restraints 0
_refine_ls_restrained_S_all 1.037
_refine_ls_R_factor_all 0.0564
_refine_ls_R_factor_gt 0.0457
_refine_ls_shift/su_max 0.004
_refine_ls_shift/su_mean 0.000
_refine_ls_structure_factor_coef Fsqd
_refine_ls_weighting_details 'calc w=1/[\s^2^(Fo^2^)+(0.0829P)^2^+5.0429P] where P=(Fo^2^+2Fc^2^)/3'
_refine_ls_weighting_scheme calc
_refine_ls_wR_factor_gt 0.1292
_refine_ls_wR_factor_ref 0.1363
_reflns_number_gt 10188
_reflns_number_total 12021
_reflns_threshold_expression >2sigma(I)
_cod_data_source_file b206782j.txt
_cod_data_source_block sad1
_cod_original_sg_symbol_H-M P-1
_cod_database_code 7012019

loop_
_symmetry_equiv_pos_as_xyz
'x, y, z'
'-x, -y, -z'

loop_
_atom_site_label
_atom_site_type_symbol
_atom_site_fract_x
_atom_site_fract_y
_atom_site_fract_z
_atom_site_U_iso_or_equiv
_atom_site_adp_type
_atom_site_occupancy
_atom_site_symmetry_multiplicity
_atom_site_calc_flag
_atom_site_refinement_flags
_atom_site_disorder_assembly
_atom_site_disorder_group
Nd Nd 0.507742(17) 0.721701(15) 0.741480(13) 0.02933(9) Uani 1 1 d . . .
P1 P 0.63166(9) 0.66994(8) 0.89533(7) 0.0356(3) Uani 1 1 d . . .
P2 P 0.26873(9) 0.85795(8) 0.81418(7) 0.0336(3) Uani 1 1 d . . .
P3 P 0.74085(9) 0.81613(8) 0.66116(7) 0.0367(3) Uani 1 1 d . . .
P4 P 0.38735(9) 0.69718(7) 0.59035(7) 0.0328(3) Uani 1 1 d . . .
O1 O 0.5336(2) 0.8485(2) 0.80619(17) 0.0324(7) Uani 1 1 d . . .
O2 O 0.5842(3) 0.6576(2) 0.83450(18) 0.0413(8) Uani 1 1 d . . .
O3 O 0.3349(2) 0.7756(2) 0.78737(18) 0.0389(8) Uani 1 1 d . . .
O4 O 0.4775(2) 0.8585(2) 0.66896(18) 0.0347(7) Uani 1 1 d . . .
O5 O 0.4476(2) 0.6735(2) 0.64679(17) 0.0374(8) Uani 1 1 d . . .
O6 O 0.6738(2) 0.7405(2) 0.68016(18) 0.0388(8) Uani 1 1 d . . .
O7 O 0.5814(4) 0.5590(3) 0.7185(2) 0.0616(12) Uani 1 1 d . . .
O8 O 0.4291(3) 0.5765(3) 0.7794(2) 0.0590(11) Uani 1 1 d . . .
O9 O 0.5008(6) 0.4424(3) 0.7546(3) 0.125(3) Uani 1 1 d . . .
N3 N 0.5046(6) 0.5237(3) 0.7506(3) 0.0622(15) Uani 1 1 d . . .
N1 N 0.4972(3) 0.8689(2) 0.8705(2) 0.0320(9) Uani 1 1 d . . .
C1 C 0.4031(4) 0.9192(3) 0.8858(3) 0.0384(12) Uani 1 1 d . . .
C2 C 0.3660(4) 0.9415(3) 0.9517(3) 0.0452(13) Uani 1 1 d . . .
H2A H 0.3023 0.9750 0.9618 0.056 Uiso 1 1 calc R . .
C3 C 0.4204(4) 0.9157(4) 1.0033(3) 0.0470(13) Uani 1 1 d . . .
C4 C 0.5160(4) 0.8662(3) 0.9861(3) 0.0430(13) Uani 1 1 d . . .
H4A H 0.5550 0.8484 1.0198 0.054 Uiso 1 1 calc R . .
C5 C 0.5542(4) 0.8432(3) 0.9203(3) 0.0348(11) Uani 1 1 d . . .
C6 C 0.6538(3) 0.7867(3) 0.9008(3) 0.0365(11) Uani 1 1 d . . .
H6A H 0.6973 0.7909 0.9343 0.046 Uiso 1 1 calc R . .
H6B H 0.6888 0.8086 0.8573 0.046 Uiso 1 1 calc R . .
C7 C 0.3450(3) 0.9454(3) 0.8284(3) 0.0396(12) Uani 1 1 d . . .
H7A H 0.3932 0.9569 0.7873 0.050 Uiso 1 1 calc R . .
H7B H 0.3002 1.0005 0.8388 0.050 Uiso 1 1 calc R . .
C8 C 0.3745(5) 0.9350(4) 1.0760(3) 0.0596(16) Uani 1 1 d . . .
H8A H 0.4290 0.9310 1.1029 0.074 Uiso 1 1 calc R . .
H8B H 0.3403 0.9959 1.0782 0.074 Uiso 1 1 calc R . .
C9 C 0.2995(7) 0.8706(6) 1.1050(4) 0.103(3) Uani 1 1 d . . .
H9A H 0.2721 0.8842 1.1513 0.129 Uiso 1 1 calc R . .
H9B H 0.3335 0.8104 1.1033 0.129 Uiso 1 1 calc R . .
H9C H 0.2447 0.8757 1.0792 0.129 Uiso 1 1 calc R . .
C10 C 0.5467(4) 0.6411(3) 0.9711(3) 0.0401(12) Uani 1 1 d . . .
C11 C 0.4511(4) 0.6148(4) 0.9649(3) 0.0515(15) Uani 1 1 d . . .
H11A H 0.4340 0.6105 0.9222 0.064 Uiso 1 1 calc R . .
C12 C 0.3819(5) 0.5953(4) 1.0234(4) 0.070(2) Uani 1 1 d . . .
H12A H 0.3182 0.5780 1.0198 0.088 Uiso 1 1 calc R . .
C13 C 0.4069(7) 0.6015(4) 1.0856(4) 0.076(2) Uani 1 1 d . . .
H13A H 0.3599 0.5891 1.1243 0.095 Uiso 1 1 calc R . .
C14 C 0.5005(7) 0.6258(4) 1.0917(4) 0.076(2) Uani 1 1 d . . .
H14A H 0.5176 0.6285 1.1345 0.095 Uiso 1 1 calc R . .
C15 C 0.5701(5) 0.6464(4) 1.0345(3) 0.0615(17) Uani 1 1 d . . .
H15A H 0.6333 0.6640 1.0391 0.077 Uiso 1 1 calc R . .
C16 C 0.7553(4) 0.6054(3) 0.8903(3) 0.0464(13) Uani 1 1 d . . .
C17 C 0.8183(5) 0.6110(4) 0.9382(4) 0.0672(19) Uani 1 1 d . . .
H17A H 0.7968 0.6491 0.9741 0.084 Uiso 1 1 calc R . .
C18 C 0.9128(6) 0.5599(6) 0.9322(5) 0.091(3) Uani 1 1 d . . .
H18A H 0.9552 0.5641 0.9639 0.114 Uiso 1 1 calc R . .
C19 C 0.9434(6) 0.5041(6) 0.8803(6) 0.103(3) Uani 1 1 d . . .
H19A H 1.0062 0.4687 0.8775 0.129 Uiso 1 1 calc R . .
C20 C 0.8842(6) 0.4986(5) 0.8321(5) 0.090(3) Uani 1 1 d . . .
H20A H 0.9073 0.4613 0.7958 0.113 Uiso 1 1 calc R . .
C21 C 0.7876(5) 0.5499(4) 0.8376(3) 0.0589(16) Uani 1 1 d . . .
H21A H 0.7460 0.5458 0.8053 0.074 Uiso 1 1 calc R . .
C22 C 0.1881(3) 0.9077(3) 0.7558(3) 0.0386(11) Uani 1 1 d . . .
C23 C 0.1530(4) 0.9995(4) 0.7540(3) 0.0563(16) Uani 1 1 d . . .
H23A H 0.1725 1.0378 0.7831 0.070 Uiso 1 1 calc R . .
C24 C 0.0891(5) 1.0327(4) 0.7085(4) 0.071(2) Uani 1 1 d . . .
H24A H 0.0656 1.0936 0.7072 0.089 Uiso 1 1 calc R . .
C25 C 0.0603(4) 0.9769(5) 0.6656(3) 0.0659(19) Uani 1 1 d . . .
H25A H 0.0180 1.0003 0.6350 0.082 Uiso 1 1 calc R . .
C26 C 0.0933(4) 0.8861(5) 0.6672(3) 0.0620(17) Uani 1 1 d . . .
H26A H 0.0736 0.8482 0.6379 0.078 Uiso 1 1 calc R . .
C27 C 0.1561(4) 0.8521(4) 0.7131(3) 0.0500(14) Uani 1 1 d . . .
H27A H 0.1771 0.7906 0.7152 0.063 Uiso 1 1 calc R . .
C28 C 0.1883(4) 0.8292(3) 0.8918(3) 0.0414(12) Uani 1 1 d . . .
C29 C 0.1232(4) 0.8924(4) 0.9307(3) 0.0541(14) Uani 1 1 d . . .
H29A H 0.1227 0.9531 0.9176 0.068 Uiso 1 1 calc R . .
C30 C 0.0590(5) 0.8664(6) 0.9888(4) 0.074(2) Uani 1 1 d . . .
H30A H 0.0157 0.9095 1.0146 0.092 Uiso 1 1 calc R . .
C31 C 0.0592(6) 0.7781(6) 1.0083(4) 0.081(2) Uani 1 1 d . . .
H31A H 0.0162 0.7611 1.0478 0.102 Uiso 1 1 calc R . .
C32 C 0.1222(6) 0.7131(6) 0.9703(4) 0.083(2) Uani 1 1 d . . .
H32A H 0.1209 0.6526 0.9837 0.104 Uiso 1 1 calc R . .
C33 C 0.1871(5) 0.7384(4) 0.9123(4) 0.0623(17) Uani 1 1 d . . .
H33A H 0.2302 0.6949 0.8868 0.078 Uiso 1 1 calc R . .
N2 N 0.5181(3) 0.8738(2) 0.6035(2) 0.0306(9) Uani 1 1 d . . .
C34 C 0.4649(3) 0.8574(3) 0.5544(3) 0.0331(11) Uani 1 1 d . . .
C35 C 0.5070(4) 0.8746(3) 0.4871(3) 0.0389(12) Uani 1 1 d . . .
H35A H 0.4717 0.8620 0.4533 0.049 Uiso 1 1 calc R . .
C36 C 0.5999(4) 0.9099(3) 0.4689(3) 0.0405(12) Uani 1 1 d . . .
C37 C 0.6495(4) 0.9277(3) 0.5216(3) 0.0389(12) Uani 1 1 d . . .
H37A H 0.7116 0.9527 0.5112 0.049 Uiso 1 1 calc R . .
C38 C 0.6095(4) 0.9095(3) 0.5883(3) 0.0356(12) Uani 1 1 d . . .
C39 C 0.6644(4) 0.9214(3) 0.6460(3) 0.0390(11) Uani 1 1 d . . .
H39A H 0.6151 0.9370 0.6864 0.049 Uiso 1 1 calc R . .
H39B H 0.7084 0.9694 0.6345 0.049 Uiso 1 1 calc R . .
C40 C 0.3652(3) 0.8181(3) 0.5753(3) 0.0359(11) Uani 1 1 d . . .
H40A H 0.3237 0.8311 0.5400 0.045 Uiso 1 1 calc R . .
H40B H 0.3279 0.8455 0.6164 0.045 Uiso 1 1 calc R . .
C41 C 0.6468(5) 0.9245(4) 0.3951(3) 0.0519(14) Uani 1 1 d . . .
H41A H 0.5944 0.9534 0.3705 0.065 Uiso 1 1 calc R . .
H41B H 0.7003 0.9643 0.3918 0.065 Uiso 1 1 calc R . .
C42 C 0.6912(6) 0.8383(5) 0.3636(4) 0.076(2) Uani 1 1 d . . .
H42A H 0.7197 0.8498 0.3168 0.095 Uiso 1 1 calc R . .
H42B H 0.6382 0.7990 0.3664 0.095 Uiso 1 1 calc R . .
H42C H 0.7443 0.8102 0.3871 0.095 Uiso 1 1 calc R . .
C43 C 0.8141(4) 0.8313(4) 0.7258(3) 0.0433(12) Uani 1 1 d . . .
C44 C 0.8144(4) 0.9127(4) 0.7559(3) 0.0529(14) Uani 1 1 d . . .
H44A H 0.7779 0.9645 0.7407 0.066 Uiso 1 1 calc R . .
C45 C 0.8686(5) 0.9167(5) 0.8078(3) 0.0648(17) Uani 1 1 d . . .
H45A H 0.8686 0.9714 0.8276 0.081 Uiso 1 1 calc R . .
C46 C 0.9229(5) 0.8408(6) 0.8309(3) 0.069(2) Uani 1 1 d . . .
H46A H 0.9585 0.8439 0.8666 0.086 Uiso 1 1 calc R . .
C47 C 0.9243(4) 0.7596(5) 0.8008(3) 0.0682(19) Uani 1 1 d . . .
H47A H 0.9619 0.7084 0.8159 0.085 Uiso 1 1 calc R . .
C48 C 0.8703(4) 0.7544(4) 0.7485(3) 0.0561(15) Uani 1 1 d . . .
H48A H 0.8713 0.6998 0.7284 0.070 Uiso 1 1 calc R . .
C49 C 0.8255(4) 0.7939(4) 0.5828(3) 0.0448(13) Uani 1 1 d . . .
C50 C 0.8975(4) 0.8540(4) 0.5563(4) 0.0592(17) Uani 1 1 d . . .
H50A H 0.9056 0.9019 0.5817 0.074 Uiso 1 1 calc R . .
C51 C 0.9557(5) 0.8426(7) 0.4934(4) 0.083(2) Uani 1 1 d . . .
H51A H 1.0026 0.8830 0.4755 0.103 Uiso 1 1 calc R . .
C52 C 0.9441(6) 0.7702(8) 0.4566(4) 0.097(3) Uani 1 1 d . . .
H52A H 0.9835 0.7624 0.4137 0.121 Uiso 1 1 calc R . .
C53 C 0.8751(6) 0.7093(7) 0.4824(4) 0.090(3) Uani 1 1 d . . .
H53A H 0.8692 0.6601 0.4577 0.112 Uiso 1 1 calc R . .
C54 C 0.8141(5) 0.7225(5) 0.5463(4) 0.0626(17) Uani 1 1 d . . .
H54A H 0.7661 0.6828 0.5639 0.078 Uiso 1 1 calc R . .
C55 C 0.4594(4) 0.6522(3) 0.5133(3) 0.0367(11) Uani 1 1 d . . .
C56 C 0.5547(4) 0.6053(3) 0.5149(3) 0.0485(14) Uani 1 1 d . . .
H56A H 0.5790 0.5951 0.5558 0.061 Uiso 1 1 calc R . .
C57 C 0.6146(5) 0.5732(4) 0.4549(4) 0.0621(17) Uani 1 1 d . . .
H57A H 0.6796 0.5428 0.4555 0.078 Uiso 1 1 calc R . .
C58 C 0.5766(5) 0.5868(4) 0.3950(4) 0.0660(17) Uani 1 1 d . . .
H58A H 0.6165 0.5654 0.3551 0.082 Uiso 1 1 calc R . .
C59 C 0.4816(5) 0.6310(4) 0.3932(3) 0.0625(17) Uani 1 1 d . . .
H59A H 0.4562 0.6382 0.3525 0.078 Uiso 1 1 calc R . .
C60 C 0.4234(5) 0.6649(4) 0.4515(3) 0.0526(14) Uani 1 1 d . . .
H60A H 0.3594 0.6966 0.4500 0.066 Uiso 1 1 calc R . .
C61 C 0.2626(4) 0.6573(3) 0.6111(3) 0.0388(12) Uani 1 1 d . . .
C62 C 0.1873(4) 0.6764(4) 0.5702(3) 0.0541(15) Uani 1 1 d . . .
H62A H 0.2002 0.7118 0.5304 0.068 Uiso 1 1 calc R . .
C63 C 0.0942(5) 0.6426(5) 0.5891(4) 0.072(2) Uani 1 1 d . . .
H63A H 0.0447 0.6534 0.5612 0.090 Uiso 1 1 calc R . .
C64 C 0.0737(5) 0.5933(5) 0.6487(5) 0.086(3) Uani 1 1 d . . .
H64A H 0.0100 0.5716 0.6613 0.108 Uiso 1 1 calc R . .
C65 C 0.1457(5) 0.5757(5) 0.6899(4) 0.079(2) Uani 1 1 d . . .
H65A H 0.1309 0.5420 0.7303 0.098 Uiso 1 1 calc R . .
C66 C 0.2405(4) 0.6075(4) 0.6718(3) 0.0519(14) Uani 1 1 d . . .
H66A H 0.2894 0.5958 0.7001 0.065 Uiso 1 1 calc R . .
N4 N 0.7897(4) 1.1283(4) 0.5865(4) 0.086(2) Uani 1 1 d . . .
O10 O 0.8340(3) 1.0776(3) 0.6249(3) 0.0799(15) Uani 1 1 d . . .
O11 O 0.7908(5) 1.2144(4) 0.5920(4) 0.118(2) Uani 1 1 d . . .
O12 O 0.7508(8) 1.1062(5) 0.5475(5) 0.213(6) Uani 1 1 d . . .
N5 N 0.2132(4) 1.1509(4) 0.9470(4) 0.0692(16) Uani 1 1 d . . .
O13 O 0.2529(6) 1.2174(4) 0.9412(4) 0.144(3) Uani 1 1 d . . .
O14 O 0.2019(4) 1.1127(5) 1.0052(3) 0.0996(18) Uani 1 1 d . . .
O15 O 0.1816(3) 1.1179(3) 0.9016(2) 0.0719(13) Uani 1 1 d . . .
O16 O 0.4283 1.1466 0.8303 0.144 Uiso 0.50 1 d P A 1
H16A H 0.3757 1.1788 0.8499 0.179 Uiso 0.50 1 d P B 1
C68 C 0.5800 1.1647 0.7273 0.144 Uiso 0.50 1 d P A 1
H68A H 0.6002 1.2119 0.6947 0.179 Uiso 0.50 1 d P C 1
H68B H 0.6338 1.1472 0.7532 0.179 Uiso 0.50 1 d P D 1
H68C H 0.5677 1.1139 0.7040 0.179 Uiso 0.50 1 d P E 1
O16' O 0.5499 1.1261 0.7340 0.144 Uiso 0.50 1 d P A 2
H16B H 0.6042 1.1473 0.7134 0.179 Uiso 0.50 1 d P F 2
C68' C 0.4029 1.1443 0.8011 0.144 Uiso 0.50 1 d P A 2
H68D H 0.3492 1.1792 0.8300 0.179 Uiso 0.50 1 d P G 2
H68E H 0.3757 1.1229 0.7645 0.179 Uiso 0.50 1 d P H 2
H68F H 0.4301 1.0939 0.8270 0.179 Uiso 0.50 1 d P I 2
C67 C 0.4821 1.1985 0.7747 0.134 Uiso 1 1 d . . .
H67A H 0.4973 1.2513 0.7942 0.167 Uiso 0.50 1 d P J 1
H67B H 0.4326 1.2187 0.7460 0.167 Uiso 0.50 1 d P K 1
H67C H 0.4593 1.2485 0.7467 0.167 Uiso 0.50 1 d P L 2
H67D H 0.5139 1.2193 0.8094 0.167 Uiso 0.50 1 d P M 2
O17 O 1.0940 0.7543 0.3002 0.191 Uiso 1 1 d . O .
H17B H 1.1323 0.7572 0.3297 0.238 Uiso 0.50 1 d P N 1
C70 C 1.0590 0.7694 0.1960 0.186 Uiso 0.50 1 d P O 1
H70A H 1.0817 0.7858 0.1492 0.233 Uiso 0.50 1 d P P 1
H70B H 1.0448 0.7076 0.2000 0.233 Uiso 0.50 1 d P Q 1
H70C H 0.9977 0.8072 0.2133 0.233 Uiso 0.50 1 d P R 1
H17C H 1.1085 0.7858 0.3305 0.233 Uiso 0.50 1 d P S 2
C70' C 1.1284 0.7342 0.1783 0.250 Uiso 0.50 1 d P O 2
H70D H 1.1671 0.7590 0.1378 0.313 Uiso 0.50 1 d P T 2
H70E H 1.1511 0.6713 0.1836 0.313 Uiso 0.50 1 d P U 2
H70F H 1.0567 0.7415 0.1750 0.313 Uiso 0.50 1 d P V 2
C69 C 1.1442 0.7814 0.2374 0.237 Uiso 1 1 d . . .
H69A H 1.2063 0.7430 0.2228 0.297 Uiso 0.50 1 d P W 1
H69B H 1.1590 0.8428 0.2361 0.297 Uiso 0.50 1 d P X 1
H69C H 1.2165 0.7751 0.2386 0.297 Uiso 0.50 1 d P Y 2
H69D H 1.1235 0.8443 0.2302 0.297 Uiso 0.50 1 d P Z 2
O18 O 0.1837 0.3491 0.8478 0.255 Uiso 1 1 d . . .
H18B H 0.2150 0.3042 0.8260 0.319 Uiso 0.50 1 d P A 1
H18C H 0.2367 0.3436 0.8667 0.319 Uiso 0.50 1 d P B 2
C71 C 0.2447 0.4162 0.8404 0.150 Uiso 0.50 1 d P C 1
H71A H 0.2624 0.4251 0.7920 0.188 Uiso 0.50 1 d P D 1
H71B H 0.3065 0.3884 0.8549 0.188 Uiso 0.50 1 d P E 1
C72 C 0.2335 0.5127 0.8666 0.059 Uiso 0.50 1 d P C 1
H72A H 0.2953 0.5402 0.8498 0.074 Uiso 0.50 1 d P F 1
H72B H 0.1764 0.5477 0.8508 0.074 Uiso 0.50 1 d P G 1
H72C H 0.2217 0.5100 0.9153 0.074 Uiso 0.50 1 d P H 1
C71' C 0.2122 0.3257 0.7798 0.168 Uiso 0.50 1 d P C 2
H71C H 0.2453 0.2651 0.7792 0.210 Uiso 0.50 1 d P I 2
H71D H 0.2628 0.3639 0.7582 0.210 Uiso 0.50 1 d P J 2
C72' C 0.1385 0.3301 0.7413 0.186 Uiso 0.50 1 d P C 2
H72D H 0.1687 0.3124 0.6962 0.233 Uiso 0.50 1 d P K 2
H72E H 0.0883 0.2904 0.7607 0.233 Uiso 0.50 1 d P L 2
H72F H 0.1060 0.3907 0.7393 0.233 Uiso 0.50 1 d P M 2
O19 O 0.7966 0.4660 0.5933 0.152 Uiso 0.50 1 d P N 1
H19B H 0.7319 0.4802 0.6009 0.190 Uiso 0.50 1 d P O 1
C74 C 0.9241 0.4219 0.6662 0.070 Uiso 0.50 1 d P N 1
H74A H 0.9213 0.4139 0.7144 0.087 Uiso 0.50 1 d P P 1
H74B H 0.9506 0.3662 0.6450 0.087 Uiso 0.50 1 d P Q 1
H74C H 0.9682 0.4674 0.6488 0.087 Uiso 0.50 1 d P R 1
O19' O 0.8173 0.5302 0.6576 0.217 Uiso 0.50 1 d P N 2
H19C H 0.7855 0.5432 0.6970 0.271 Uiso 0.50 1 d P S 2
C74' C 0.8886 0.4487 0.5774 0.175 Uiso 0.50 1 d P N 2
H74D H 0.9069 0.3882 0.5628 0.219 Uiso 0.50 1 d P T 2
H74E H 0.8445 0.4808 0.5488 0.219 Uiso 0.50 1 d P U 2
H74F H 0.9497 0.4784 0.5744 0.219 Uiso 0.50 1 d P V 2
C73 C 0.8306 0.4469 0.6531 0.299 Uiso 1 1 d . . .
H73A H 0.7902 0.4009 0.6751 0.373 Uiso 0.50 1 d P W 1
H73B H 0.8074 0.4997 0.6788 0.373 Uiso 0.50 1 d P X 1
H73C H 0.7671 0.4204 0.6584 0.373 Uiso 0.50 1 d P Y 2
H73D H 0.8728 0.4179 0.6841 0.373 Uiso 0.50 1 d P Z 2

loop_
_atom_site_aniso_label
_atom_site_aniso_U_11
_atom_site_aniso_U_22
_atom_site_aniso_U_33
_atom_site_aniso_U_23
_atom_site_aniso_U_13
_atom_site_aniso_U_12
Nd 0.02784(13) 0.03396(13) 0.02592(16) -0.00277(10) -0.00419(10) -0.00198(8)
P1 0.0389(6) 0.0386(6) 0.0304(8) -0.0005(5) -0.0101(6) -0.0028(5)
P2 0.0276(6) 0.0377(6) 0.0343(8) -0.0052(5) -0.0020(5) -0.0020(4)
P3 0.0289(6) 0.0488(7) 0.0318(8) 0.0020(6) -0.0033(6) -0.0061(5)
P4 0.0352(6) 0.0342(5) 0.0307(8) -0.0038(5) -0.0096(6) -0.0032(4)
O1 0.0327(17) 0.0416(16) 0.0223(19) -0.0037(14) -0.0023(14) -0.0043(13)
O2 0.053(2) 0.0391(16) 0.035(2) -0.0005(15) -0.0157(17) -0.0038(14)
O3 0.0292(16) 0.0407(16) 0.045(2) -0.0094(15) 0.0000(15) -0.0027(13)
O4 0.0368(17) 0.0377(15) 0.028(2) -0.0024(15) -0.0028(15) -0.0023(13)
O5 0.0436(18) 0.0377(16) 0.033(2) -0.0020(15) -0.0120(15) -0.0033(13)
O6 0.0311(16) 0.0403(16) 0.043(2) -0.0014(15) -0.0028(15) -0.0006(13)
O7 0.082(3) 0.050(2) 0.053(3) -0.013(2) -0.025(2) 0.020(2)
O8 0.084(3) 0.057(2) 0.045(3) 0.012(2) -0.025(2) -0.032(2)
O9 0.298(9) 0.039(2) 0.044(4) 0.003(2) -0.042(4) -0.031(4)
N3 0.130(5) 0.037(2) 0.026(3) -0.003(2) -0.032(3) -0.007(3)
N1 0.036(2) 0.0335(18) 0.028(3) -0.0056(17) -0.0057(17) -0.0056(15)
C1 0.038(3) 0.035(2) 0.043(4) -0.009(2) -0.005(2) -0.0047(18)
C2 0.040(3) 0.050(3) 0.045(4) -0.021(3) -0.001(2) -0.005(2)
C3 0.050(3) 0.052(3) 0.039(4) -0.012(3) 0.000(3) -0.011(2)
C4 0.054(3) 0.048(3) 0.031(3) -0.005(2) -0.010(2) -0.014(2)
C5 0.041(3) 0.037(2) 0.030(3) -0.003(2) -0.007(2) -0.0120(19)
C6 0.036(2) 0.045(2) 0.029(3) 0.000(2) -0.008(2) -0.0067(19)
C7 0.032(2) 0.039(2) 0.048(4) -0.007(2) -0.008(2) -0.0023(18)
C8 0.072(4) 0.068(4) 0.038(4) -0.012(3) 0.000(3) -0.012(3)
C9 0.112(7) 0.116(7) 0.070(6) -0.009(5) 0.017(5) -0.018(6)
C10 0.051(3) 0.037(2) 0.031(3) 0.000(2) -0.004(2) -0.004(2)
C11 0.049(3) 0.052(3) 0.052(4) 0.004(3) -0.006(3) -0.003(2)
C12 0.052(4) 0.061(4) 0.088(6) 0.007(4) 0.015(4) -0.009(3)
C13 0.103(6) 0.062(4) 0.048(5) 0.008(4) 0.024(4) -0.009(4)
C14 0.130(7) 0.064(4) 0.032(4) -0.002(3) 0.006(4) -0.030(4)
C15 0.085(5) 0.066(4) 0.036(4) 0.006(3) -0.009(3) -0.029(3)
C16 0.044(3) 0.045(3) 0.047(4) 0.002(3) -0.007(3) 0.003(2)
C17 0.060(4) 0.075(4) 0.069(5) 0.010(3) -0.029(4) 0.004(3)
C18 0.061(4) 0.101(6) 0.113(8) 0.016(5) -0.040(5) 0.016(4)
C19 0.063(5) 0.096(6) 0.140(9) 0.015(6) -0.017(6) 0.027(4)
C20 0.069(5) 0.076(5) 0.114(8) -0.017(5) 0.004(5) 0.017(4)
C21 0.053(3) 0.053(3) 0.064(5) -0.005(3) 0.002(3) 0.005(3)
C22 0.028(2) 0.051(3) 0.036(3) 0.000(2) -0.003(2) -0.0053(19)
C23 0.056(3) 0.050(3) 0.066(5) 0.008(3) -0.019(3) -0.010(2)
C24 0.054(3) 0.060(3) 0.101(6) 0.020(4) -0.028(4) -0.004(3)
C25 0.041(3) 0.099(5) 0.060(5) 0.024(4) -0.021(3) -0.012(3)
C26 0.044(3) 0.095(5) 0.049(4) -0.014(3) -0.014(3) -0.001(3)
C27 0.038(3) 0.060(3) 0.052(4) -0.011(3) -0.010(3) 0.001(2)
C28 0.032(2) 0.054(3) 0.038(3) -0.004(2) -0.005(2) -0.004(2)
C29 0.045(3) 0.064(3) 0.049(4) -0.010(3) 0.008(3) -0.008(3)
C30 0.053(4) 0.102(6) 0.062(5) -0.011(4) 0.009(3) -0.009(4)
C31 0.063(5) 0.124(7) 0.051(5) 0.021(5) 0.005(4) -0.021(4)
C32 0.065(5) 0.092(5) 0.082(6) 0.040(5) 0.005(4) -0.012(4)
C33 0.046(3) 0.065(4) 0.070(5) 0.009(3) 0.002(3) -0.001(3)
N2 0.032(2) 0.0312(17) 0.028(3) 0.0007(17) -0.0037(18) -0.0014(14)
C34 0.037(2) 0.031(2) 0.031(3) -0.002(2) -0.009(2) 0.0009(17)
C35 0.049(3) 0.035(2) 0.034(3) -0.002(2) -0.013(2) 0.001(2)
C36 0.042(3) 0.036(2) 0.039(4) 0.001(2) -0.002(2) 0.0015(19)
C37 0.036(3) 0.041(2) 0.038(3) 0.005(2) -0.005(2) -0.0049(19)
C38 0.038(3) 0.033(2) 0.036(3) -0.001(2) -0.008(2) -0.0030(18)
C39 0.039(3) 0.040(2) 0.040(3) 0.001(2) -0.007(2) -0.0108(19)
C40 0.033(2) 0.037(2) 0.039(3) -0.004(2) -0.011(2) 0.0016(18)
C41 0.063(4) 0.054(3) 0.035(4) 0.008(3) -0.002(3) -0.005(3)
C42 0.089(5) 0.080(5) 0.053(5) -0.005(4) 0.002(4) -0.004(4)
C43 0.031(2) 0.065(3) 0.034(3) 0.007(3) -0.003(2) -0.011(2)
C44 0.049(3) 0.070(4) 0.043(4) 0.001(3) -0.014(3) -0.014(3)
C45 0.060(4) 0.095(5) 0.047(4) -0.007(4) -0.013(3) -0.028(3)
C46 0.048(3) 0.122(6) 0.042(4) 0.008(4) -0.014(3) -0.024(4)
C47 0.045(3) 0.105(5) 0.053(5) 0.025(4) -0.016(3) -0.005(3)
C48 0.047(3) 0.075(4) 0.046(4) 0.007(3) -0.011(3) -0.002(3)
C49 0.028(2) 0.067(3) 0.037(3) 0.007(3) -0.003(2) -0.002(2)
C50 0.038(3) 0.082(4) 0.054(5) 0.013(4) -0.003(3) -0.006(3)
C51 0.046(4) 0.131(7) 0.056(5) 0.030(5) 0.011(4) 0.004(4)
C52 0.053(5) 0.177(10) 0.041(5) 0.009(6) 0.014(4) 0.028(5)
C53 0.065(5) 0.147(8) 0.051(5) -0.032(5) -0.004(4) 0.020(5)
C54 0.044(3) 0.086(4) 0.056(5) -0.013(4) -0.009(3) 0.005(3)
C55 0.043(3) 0.033(2) 0.034(3) -0.005(2) -0.005(2) -0.0027(18)
C56 0.050(3) 0.049(3) 0.047(4) -0.007(3) -0.008(3) -0.004(2)
C57 0.055(4) 0.056(3) 0.069(5) -0.019(3) 0.002(3) 0.008(3)
C58 0.084(5) 0.058(3) 0.047(4) -0.018(3) 0.015(3) -0.004(3)
C59 0.090(5) 0.061(3) 0.035(4) -0.011(3) -0.009(3) 0.002(3)
C60 0.068(4) 0.052(3) 0.039(4) -0.011(3) -0.012(3) 0.001(3)
C61 0.037(3) 0.039(2) 0.040(3) -0.003(2) -0.005(2) -0.0032(19)
C62 0.048(3) 0.062(3) 0.056(4) 0.005(3) -0.020(3) -0.009(2)
C63 0.046(3) 0.085(4) 0.090(6) 0.008(4) -0.025(4) -0.017(3)
C64 0.053(4) 0.083(5) 0.126(8) 0.027(5) -0.023(5) -0.027(3)
C65 0.055(4) 0.084(5) 0.091(6) 0.031(4) -0.003(4) -0.019(3)
C66 0.043(3) 0.058(3) 0.053(4) 0.008(3) -0.006(3) -0.005(2)
N4 0.057(3) 0.079(4) 0.126(6) 0.054(4) -0.034(4) -0.025(3)
O10 0.064(3) 0.077(3) 0.103(4) 0.038(3) -0.037(3) -0.013(2)
O11 0.120(5) 0.082(4) 0.149(6) 0.025(4) -0.032(4) 0.001(3)
O12 0.321(12) 0.146(6) 0.257(10) 0.109(7) -0.253(10) -0.129(7)
N5 0.059(3) 0.062(3) 0.092(5) -0.019(3) -0.027(3) 0.002(2)
O13 0.203(8) 0.100(4) 0.171(7) 0.013(4) -0.108(6) -0.077(5)
O14 0.086(4) 0.128(5) 0.081(5) -0.021(4) -0.010(3) 0.007(3)
O15 0.072(3) 0.080(3) 0.070(4) -0.036(3) -0.017(2) -0.006(2)

loop_
_atom_type_symbol
_atom_type_description
_atom_type_scat_dispersion_real
_atom_type_scat_dispersion_imag
_atom_type_scat_source
C C 0.0033 0.0016 'International Tables Vol C Tables 4.2.6.8 and 6.1.1.4'
H H 0.0000 0.0000 'International Tables Vol C Tables 4.2.6.8 and 6.1.1.4'
N N 0.0061 0.0033 'International Tables Vol C Tables 4.2.6.8 and 6.1.1.4'
O O 0.0106 0.0060 'International Tables Vol C Tables 4.2.6.8 and 6.1.1.4'
P P 0.1023 0.0942 'International Tables Vol C Tables 4.2.6.8 and 6.1.1.4'
Nd Nd -0.1943 3.0179 'International Tables Vol C Tables 4.2.6.8 and 6.1.1.4'

loop_
_geom_angle_atom_site_label_1
_geom_angle_atom_site_label_2
_geom_angle_atom_site_label_3
_geom_angle
_geom_angle_site_symmetry_1
_geom_angle_site_symmetry_3
_geom_angle_publ_flag
O5 Nd O6 94.04(12) . . ?
O5 Nd O2 138.71(10) . . ?
O6 Nd O2 89.14(12) . . ?
O5 Nd O3 88.63(11) . . ?
O6 Nd O3 152.97(11) . . ?
O2 Nd O3 106.40(12) . . ?
O5 Nd O1 147.37(10) . . ?
O6 Nd O1 84.99(11) . . ?
O2 Nd O1 73.91(10) . . ?
O3 Nd O1 78.54(10) . . ?
O5 Nd O4 74.04(10) . . ?
O6 Nd O4 76.94(11) . . ?
O2 Nd O4 145.91(10) . . ?
O3 Nd O4 77.98(11) . . ?
O1 Nd O4 73.99(10) . . ?
O5 Nd O8 73.39(12) . . ?
O6 Nd O8 128.51(14) . . ?
O2 Nd O8 72.65(11) . . ?
O3 Nd O8 77.98(14) . . ?
O1 Nd O8 131.16(13) . . ?
O4 Nd O8 139.60(11) . . ?
O5 Nd O7 70.37(11) . . ?
O6 Nd O7 78.21(14) . . ?
O2 Nd O7 70.08(12) . . ?
O3 Nd O7 127.55(14) . . ?
O1 Nd O7 140.22(11) . . ?
O4 Nd O7 134.48(13) . . ?
O8 Nd O7 50.38(16) . . ?
O5 Nd N3 69.74(11) . . ?
O6 Nd N3 103.19(16) . . ?
O2 Nd N3 69.47(12) . . ?
O3 Nd N3 102.96(16) . . ?
O1 Nd N3 142.22(11) . . ?
O4 Nd N3 143.72(12) . . ?
O8 Nd N3 25.38(16) . . ?
O7 Nd N3 25.00(16) . . ?
O2 P1 C10 109.9(2) . . ?
O2 P1 C16 111.1(2) . . ?
C10 P1 C16 111.4(2) . . ?
O2 P1 C6 111.1(2) . . ?
C10 P1 C6 106.9(2) . . ?
C16 P1 C6 106.1(2) . . ?
O3 P2 C28 109.6(2) . . ?
O3 P2 C22 112.3(2) . . ?
C28 P2 C22 108.2(2) . . ?
O3 P2 C7 111.7(2) . . ?
C28 P2 C7 109.4(2) . . ?
C22 P2 C7 105.4(2) . . ?
O6 P3 C49 109.8(2) . . ?
O6 P3 C43 111.8(2) . . ?
C49 P3 C43 109.8(2) . . ?
O6 P3 C39 111.10(19) . . ?
C49 P3 C39 105.6(3) . . ?
C43 P3 C39 108.7(2) . . ?
O5 P4 C55 109.1(2) . . ?
O5 P4 C61 110.8(2) . . ?
C55 P4 C61 112.0(2) . . ?
O5 P4 C40 111.8(2) . . ?
C55 P4 C40 106.8(2) . . ?
C61 P4 C40 106.4(2) . . ?
N1 O1 Nd 130.7(2) . . ?
P1 O2 Nd 149.33(19) . . ?
P2 O3 Nd 142.49(18) . . ?
N2 O4 Nd 127.9(2) . . ?
P4 O5 Nd 147.69(19) . . ?
P3 O6 Nd 137.52(19) . . ?
N3 O7 Nd 95.9(3) . . ?
N3 O8 Nd 96.4(3) . . ?
O9 N3 O7 122.3(7) . . ?
O9 N3 O8 120.3(7) . . ?
O7 N3 O8 117.3(4) . . ?
O9 N3 Nd 178.4(6) . . ?
O7 N3 Nd 59.1(2) . . ?
O8 N3 Nd 58.3(2) . . ?
O1 N1 C5 120.4(4) . . ?
O1 N1 C1 119.3(4) . . ?
C5 N1 C1 120.2(5) . . ?
C2 C1 N1 119.5(4) . . ?
C2 C1 C7 123.2(4) . . ?
N1 C1 C7 117.2(5) . . ?
C1 C2 C3 121.9(5) . . ?
C1 C2 H2A 119.0 . . ?
C3 C2 H2A 119.0 . . ?
C2 C3 C4 117.3(6) . . ?
C2 C3 C8 120.8(5) . . ?
C4 C3 C8 121.7(5) . . ?
C5 C4 C3 121.5(5) . . ?
C5 C4 H4A 119.3 . . ?
C3 C4 H4A 119.3 . . ?
N1 C5 C4 119.5(4) . . ?
N1 C5 C6 117.6(5) . . ?
C4 C5 C6 122.7(4) . . ?
C5 C6 P1 110.2(3) . . ?
C5 C6 H6A 109.6 . . ?
P1 C6 H6A 109.6 . . ?
C5 C6 H6B 109.6 . . ?
P1 C6 H6B 109.6 . . ?
H6A C6 H6B 108.1 . . ?
C1 C7 P2 111.6(3) . . ?
C1 C7 H7A 109.3 . . ?
P2 C7 H7A 109.3 . . ?
C1 C7 H7B 109.3 . . ?
P2 C7 H7B 109.3 . . ?
H7A C7 H7B 108.0 . . ?
C9 C8 C3 111.3(6) . . ?
C9 C8 H8A 109.4 . . ?
C3 C8 H8A 109.4 . . ?
C9 C8 H8B 109.4 . . ?
C3 C8 H8B 109.4 . . ?
H8A C8 H8B 108.0 . . ?
C8 C9 H9A 109.5 . . ?
C8 C9 H9B 109.5 . . ?
H9A C9 H9B 109.5 . . ?
C8 C9 H9C 109.5 . . ?
H9A C9 H9C 109.5 . . ?
H9B C9 H9C 109.5 . . ?
C15 C10 C11 119.1(6) . . ?
C15 C10 P1 122.7(4) . . ?
C11 C10 P1 118.1(4) . . ?
C12 C11 C10 119.2(6) . . ?
C12 C11 H11A 120.4 . . ?
C10 C11 H11A 120.4 . . ?
C13 C12 C11 120.5(7) . . ?
C13 C12 H12A 119.8 . . ?
C11 C12 H12A 119.8 . . ?
C12 C13 C14 120.4(7) . . ?
C12 C13 H13A 119.8 . . ?
C14 C13 H13A 119.8 . . ?
C13 C14 C15 120.3(7) . . ?
C13 C14 H14A 119.9 . . ?
C15 C14 H14A 119.9 . . ?
C10 C15 C14 120.5(6) . . ?
C10 C15 H15A 119.7 . . ?
C14 C15 H15A 119.7 . . ?
C21 C16 C17 119.7(5) . . ?
C21 C16 P1 118.3(4) . . ?
C17 C16 P1 122.0(5) . . ?
C18 C17 C16 119.9(7) . . ?
C18 C17 H17A 120.1 . . ?
C16 C17 H17A 120.1 . . ?
C19 C18 C17 120.0(7) . . ?
C19 C18 H18A 120.0 . . ?
C17 C18 H18A 120.0 . . ?
C18 C19 C20 121.3(7) . . ?
C18 C19 H19A 119.4 . . ?
C20 C19 H19A 119.4 . . ?
C19 C20 C21 119.4(8) . . ?
C19 C20 H20A 120.3 . . ?
C21 C20 H20A 120.3 . . ?
C16 C21 C20 119.7(7) . . ?
C16 C21 H21A 120.1 . . ?
C20 C21 H21A 120.1 . . ?
C27 C22 C23 119.0(5) . . ?
C27 C22 P2 118.3(4) . . ?
C23 C22 P2 122.7(4) . . ?
C24 C23 C22 119.4(6) . . ?
C24 C23 H23A 120.3 . . ?
C22 C23 H23A 120.3 . . ?
C25 C24 C23 120.7(6) . . ?
C25 C24 H24A 119.7 . . ?
C23 C24 H24A 119.7 . . ?
C24 C25 C26 120.6(5) . . ?
C24 C25 H25A 119.7 . . ?
C26 C25 H25A 119.7 . . ?
C25 C26 C27 119.1(6) . . ?
C25 C26 H26A 120.4 . . ?
C27 C26 H26A 120.4 . . ?
C22 C27 C26 121.1(5) . . ?
C22 C27 H27A 119.4 . . ?
C26 C27 H27A 119.4 . . ?
C29 C28 C33 118.6(6) . . ?
C29 C28 P2 122.9(4) . . ?
C33 C28 P2 118.4(4) . . ?
C30 C29 C28 120.8(6) . . ?
C30 C29 H29A 119.6 . . ?
C28 C29 H29A 119.6 . . ?
C31 C30 C29 120.0(7) . . ?
C31 C30 H30A 120.0 . . ?
C29 C30 H30A 120.0 . . ?
C30 C31 C32 120.8(7) . . ?
C30 C31 H31A 119.6 . . ?
C32 C31 H31A 119.6 . . ?
C31 C32 C33 119.6(7) . . ?
C31 C32 H32A 120.2 . . ?
C33 C32 H32A 120.2 . . ?
C32 C33 C28 120.2(6) . . ?
C32 C33 H33A 119.9 . . ?
C28 C33 H33A 119.9 . . ?
O4 N2 C34 119.4(4) . . ?
O4 N2 C38 118.9(4) . . ?
C34 N2 C38 121.6(4) . . ?
N2 C34 C35 118.8(4) . . ?
N2 C34 C40 118.3(5) . . ?
C35 C34 C40 122.9(4) . . ?
C36 C35 C34 121.9(5) . . ?
C36 C35 H35A 119.0 . . ?
C34 C35 H35A 119.0 . . ?
C35 C36 C37 116.7(5) . . ?
C35 C36 C41 121.1(5) . . ?
C37 C36 C41 122.1(5) . . ?
C38 C37 C36 121.9(5) . . ?
C38 C37 H37A 119.1 . . ?
C36 C37 H37A 119.1 . . ?
N2 C38 C37 119.0(4) . . ?
N2 C38 C39 117.5(5) . . ?
C37 C38 C39 123.4(4) . . ?
C38 C39 P3 108.0(3) . . ?
C38 C39 H39A 110.1 . . ?
P3 C39 H39A 110.1 . . ?
C38 C39 H39B 110.1 . . ?
P3 C39 H39B 110.1 . . ?
H39A C39 H39B 108.4 . . ?
C34 C40 P4 110.6(3) . . ?
C34 C40 H40A 109.5 . . ?
P4 C40 H40A 109.5 . . ?
C34 C40 H40B 109.5 . . ?
P4 C40 H40B 109.5 . . ?
H40A C40 H40B 108.1 . . ?
C42 C41 C36 111.6(5) . . ?
C42 C41 H41A 109.3 . . ?
C36 C41 H41A 109.3 . . ?
C42 C41 H41B 109.3 . . ?
C36 C41 H41B 109.3 . . ?
H41A C41 H41B 108.0 . . ?
C41 C42 H42A 109.5 . . ?
C41 C42 H42B 109.5 . . ?
H42A C42 H42B 109.5 . . ?
C41 C42 H42C 109.5 . . ?
H42A C42 H42C 109.5 . . ?
H42B C42 H42C 109.5 . . ?
C44 C43 C48 119.3(5) . . ?
C44 C43 P3 124.3(4) . . ?
C48 C43 P3 116.3(4) . . ?
C45 C44 C43 120.2(6) . . ?
C45 C44 H44A 119.9 . . ?
C43 C44 H44A 119.9 . . ?
C46 C45 C44 120.6(6) . . ?
C46 C45 H45A 119.7 . . ?
C44 C45 H45A 119.7 . . ?
C45 C46 C47 119.8(6) . . ?
C45 C46 H46A 120.1 . . ?
C47 C46 H46A 120.1 . . ?
C48 C47 C46 120.3(6) . . ?
C48 C47 H47A 119.8 . . ?
C46 C47 H47A 119.8 . . ?
C47 C48 C43 119.8(6) . . ?
C47 C48 H48A 120.1 . . ?
C43 C48 H48A 120.1 . . ?
C54 C49 C50 120.3(6) . . ?
C54 C49 P3 119.8(5) . . ?
C50 C49 P3 119.8(5) . . ?
C51 C50 C49 120.3(7) . . ?
C51 C50 H50A 119.8 . . ?
C49 C50 H50A 119.8 . . ?
C50 C51 C52 119.4(8) . . ?
C50 C51 H51A 120.3 . . ?
C52 C51 H51A 120.3 . . ?
C53 C52 C51 121.2(7) . . ?
C53 C52 H52A 119.4 . . ?
C51 C52 H52A 119.4 . . ?
C52 C53 C54 119.2(8) . . ?
C52 C53 H53A 120.4 . . ?
C54 C53 H53A 120.4 . . ?
C49 C54 C53 119.7(7) . . ?
C49 C54 H54A 120.2 . . ?
C53 C54 H54A 120.2 . . ?
C56 C55 C60 119.0(5) . . ?
C56 C55 P4 118.7(4) . . ?
C60 C55 P4 122.2(4) . . ?
C55 C56 C57 119.9(5) . . ?
C55 C56 H56A 120.0 . . ?
C57 C56 H56A 120.0 . . ?
C58 C57 C56 119.4(6) . . ?
C58 C57 H57A 120.3 . . ?
C56 C57 H57A 120.3 . . ?
C59 C58 C57 121.2(6) . . ?
C59 C58 H58A 119.4 . . ?
C57 C58 H58A 119.4 . . ?
C58 C59 C60 119.7(6) . . ?
C58 C59 H59A 120.1 . . ?
C60 C59 H59A 120.1 . . ?
C59 C60 C55 120.7(5) . . ?
C59 C60 H60A 119.6 . . ?
C55 C60 H60A 119.6 . . ?
C66 C61 C62 119.4(5) . . ?
C66 C61 P4 117.6(4) . . ?
C62 C61 P4 123.0(4) . . ?
C63 C62 C61 119.6(6) . . ?
C63 C62 H62A 120.2 . . ?
C61 C62 H62A 120.2 . . ?
C64 C63 C62 120.4(6) . . ?
C64 C63 H63A 119.8 . . ?
C62 C63 H63A 119.8 . . ?
C65 C64 C63 120.7(6) . . ?
C65 C64 H64A 119.6 . . ?
C63 C64 H64A 119.6 . . ?
C64 C65 C66 120.3(7) . . ?
C64 C65 H65A 119.9 . . ?
C66 C65 H65A 119.9 . . ?
C65 C66 C61 119.6(5) . . ?
C65 C66 H66A 120.2 . . ?
C61 C66 H66A 120.2 . . ?
O12 N4 O10 124.7(8) . . ?
O12 N4 O11 118.2(7) . . ?
O10 N4 O11 117.1(7) . . ?
O13 N5 O15 124.8(8) . . ?
O13 N5 O14 116.1(7) . . ?
O15 N5 O14 119.1(6) . . ?
C67 O16 H16A 109.5 . . ?
C67 O16 H68D 98.8 . . ?
H16A O16 H68D 30.8 . . ?
C67 O16 H68F 118.4 . . ?
H16A O16 H68F 123.2 . . ?
H68D O16 H68F 110.0 . . ?
C67 C68 H68A 109.5 . . ?
C67 C68 H68B 109.5 . . ?
H68A C68 H68B 109.5 . . ?
C67 C68 H68C 109.5 . . ?
H68A C68 H68C 109.5 . . ?
H68B C68 H68C 109.5 . . ?
C67 C68 H16B 163.0 . . ?
H68A C68 H16B 83.5 . . ?
H68B C68 H16B 74.9 . . ?
H68C C68 H16B 54.4 . . ?
C67 O16' H68B 92.9 . . ?
C67 O16' H68C 143.6 . . ?
H68B O16' H68C 101.0 . . ?
C67 O16' H16B 109.5 . . ?
H68B O16' H16B 45.9 . . ?
H68C O16' H16B 62.1 . . ?
C67 C68' H16A 97.4 . . ?
C67 C68' H68D 109.5 . . ?
H16A C68' H68D 31.1 . . ?
C67 C68' H68E 109.5 . . ?
H16A C68' H68E 139.7 . . ?
H68D C68' H68E 109.5 . . ?
C67 C68' H68F 109.5 . . ?
H16A C68' H68F 87.9 . . ?
H68D C68' H68F 109.5 . . ?
H68E C68' H68F 109.5 . . ?
C67 C68' H67B 37.4 . . ?
H16A C68' H67B 106.7 . . ?
H68D C68' H67B 98.6 . . ?
H68E C68' H67B 80.6 . . ?
H68F C68' H67B 143.9 . . ?
C68' C67 O16 29.5 . . ?
C68' C67 O16' 95.8 . . ?
O16 C67 O16' 102.1 . . ?
C68' C67 C68 123.7 . . ?
O16 C67 C68 125.6 . . ?
O16' C67 C68 28.0 . . ?
C68' C67 H67A 126.7 . . ?
O16 C67 H67A 105.9 . . ?
O16' C67 H67A 131.9 . . ?
C68 C67 H67A 105.9 . . ?
C68' C67 H67B 79.4 . . ?
O16 C67 H67B 105.9 . . ?
O16' C67 H67B 102.5 . . ?
C68 C67 H67B 105.9 . . ?
H67A C67 H67B 106.3 . . ?
C68' C67 H67C 112.6 . . ?
O16 C67 H67C 132.3 . . ?
O16' C67 H67C 112.6 . . ?
C68 C67 H67C 98.4 . . ?
H67A C67 H67C 74.2 . . ?
H67B C67 H67C 36.6 . . ?
C68' C67 H67D 112.6 . . ?
O16 C67 H67D 83.7 . . ?
O16' C67 H67D 112.6 . . ?
C68 C67 H67D 97.7 . . ?
H67A C67 H67D 36.0 . . ?
H67B C67 H67D 140.8 . . ?
H67C C67 H67D 110.1 . . ?
C69 O17 H17B 109.5 . . ?
C69 O17 H17C 109.5 . . ?
H17B O17 H17C 34.3 . . ?
C69 C70 H70A 109.5 . . ?
C69 C70 H70B 109.5 . . ?
H70A C70 H70B 109.5 . . ?
C69 C70 H70C 109.5 . . ?
H70A C70 H70C 109.5 . . ?
H70B C70 H70C 109.5 . . ?
C69 C70 H70F 131.1 . . ?
H70A C70 H70F 63.1 . . ?
H70B C70 H70F 46.9 . . ?
H70C C70 H70F 118.6 . . ?
C69 C70' H70A 104.9 . . ?
C69 C70' H70B 100.4 . . ?
H70A C70' H70B 83.4 . . ?
C69 C70' H70D 109.5 . . ?
H70A C70' H70D 65.9 . . ?
H70B C70' H70D 141.3 . . ?
C69 C70' H70E 109.5 . . ?
H70A C70' H70E 144.5 . . ?
H70B C70' H70E 81.8 . . ?
H70D C70' H70E 109.5 . . ?
C69 C70' H70F 109.5 . . ?
H70A C70' H70F 48.5 . . ?
H70B C70' H70F 35.0 . . ?
H70D C70' H70F 109.5 . . ?
H70E C70' H70F 109.5 . . ?
C69 C70' H69A 37.6 . . ?
H70A C70' H69A 132.3 . . ?
H70B C70' H69A 122.7 . . ?
H70D C70' H69A 95.7 . . ?
H70E C70' H69A 82.4 . . ?
H70F C70' H69A 145.5 . . ?
O17 C69 C70' 117.4 . . ?
O17 C69 C70 98.0 . . ?
C70' C69 C70 39.5 . . ?
O17 C69 H69A 112.2 . . ?
C70' C69 H69A 72.8 . . ?
C70 C69 H69A 112.2 . . ?
O17 C69 H69B 112.2 . . ?
C70' C69 H69B 124.6 . . ?
C70 C69 H69B 112.2 . . ?
H69A C69 H69B 109.8 . . ?
O17 C69 H69C 108.0 . . ?
C70' C69 H69C 108.0 . . ?
C70 C69 H69C 146.6 . . ?
H69A C69 H69C 38.4 . . ?
H69B C69 H69C 77.4 . . ?
O17 C69 H69D 108.0 . . ?
C70' C69 H69D 108.0 . . ?
C70 C69 H69D 83.5 . . ?
H69A C69 H69D 133.7 . . ?
H69B C69 H69D 30.5 . . ?
H69C C69 H69D 107.2 . . ?
C71 O18 C71' 93.6 . . ?
C71 O18 H18B 109.5 . . ?
C71' O18 H18B 42.5 . . ?
C71 O18 H18C 60.4 . . ?
C71' O18 H18C 109.5 . . ?
H18B O18 H18C 83.3 . . ?
O18 C71 C72 134.7 . . ?
O18 C71 H18C 38.6 . . ?
C72 C71 H18C 134.6 . . ?
O18 C71 H71A 103.5 . . ?
C72 C71 H71A 103.5 . . ?
H18C C71 H71A 121.9 . . ?
O18 C71 H71B 103.5 . . ?
C72 C71 H71B 103.5 . . ?
H18C C71 H71B 66.3 . . ?
H71A C71 H71B 105.3 . . ?
C71 C72 H72A 109.5 . . ?
C71 C72 H72B 109.5 . . ?
H72A C72 H72B 109.5 . . ?
C71 C72 H72C 109.5 . . ?
H72A C72 H72C 109.5 . . ?
H72B C72 H72C 109.5 . . ?
C72' C71' O18 118.4 . . ?
C72' C71' H18B 132.8 . . ?
O18 C71' H18B 36.5 . . ?
C72' C71' H71C 107.7 . . ?
O18 C71' H71C 107.7 . . ?
H18B C71' H71C 71.3 . . ?
C72' C71' H71D 107.7 . . ?
O18 C71' H71D 107.7 . . ?
H18B C71' H71D 117.8 . . ?
H71C C71' H71D 107.1 . . ?
C71' C72' H72D 109.5 . . ?
C71' C72' H72E 109.5 . . ?
H72D C72' H72E 109.5 . . ?
C71' C72' H72F 109.5 . . ?
H72D C72' H72F 109.5 . . ?
H72E C72' H72F 109.5 . . ?
C73 O19 H19B 109.5 . . ?
C73 O19 H74E 122.8 . . ?
H19B O19 H74E 124.8 . . ?
C73 O19 H73C 39.9 . . ?
H19B O19 H73C 78.3 . . ?
H74E O19 H73C 156.1 . . ?
C73 C74 H74A 109.5 . . ?
C73 C74 H74B 109.5 . . ?
H74A C74 H74B 109.5 . . ?
C73 C74 H74C 109.5 . . ?
H74A C74 H74C 109.5 . . ?
H74B C74 H74C 109.5 . . ?
C73 C74 H73D 45.0 . . ?
H74A C74 H73D 67.6 . . ?
H74B C74 H73D 108.8 . . ?
H74C C74 H73D 139.9 . . ?
C73 O19' H19C 109.5 . . ?
C73 O19' H73B 48.8 . . ?
H19C O19' H73B 60.8 . . ?
C73 C74' H74D 109.5 . . ?
C73 C74' H74E 109.5 . . ?
H74D C74' H74E 109.5 . . ?
C73 C74' H74F 109.5 . . ?
H74D C74' H74F 109.5 . . ?
H74E C74' H74F 109.5 . . ?
O19' C73 C74 105.8 . . ?
O19' C73 O19 83.3 . . ?
C74 C73 O19 130.9 . . ?
O19' C73 C74' 95.3 . . ?
C74 C73 C74' 82.9 . . ?
O19 C73 C74' 48.0 . . ?
O19' C73 H73A 130.7 . . ?
C74 C73 H73A 104.5 . . ?
O19 C73 H73A 104.5 . . ?
C74' C73 H73A 126.4 . . ?
O19' C73 H73B 28.8 . . ?
C74 C73 H73B 104.5 . . ?
O19 C73 H73B 104.5 . . ?
C74' C73 H73B 124.0 . . ?
H73A C73 H73B 105.7 . . ?
O19' C73 H73C 112.7 . . ?
C74 C73 H73C 136.2 . . ?
O19 C73 H73C 75.1 . . ?
C74' C73 H73C 112.7 . . ?
H73A C73 H73C 32.8 . . ?
H73B C73 H73C 99.4 . . ?
O19' C73 H73D 112.7 . . ?
C74 C73 H73D 32.0 . . ?
O19 C73 H73D 157.7 . . ?
C74' C73 H73D 112.7 . . ?
H73A C73 H73D 77.4 . . ?
H73B C73 H73D 96.1 . . ?
H73C C73 H73D 110.2 . . ?

loop_
_geom_bond_atom_site_label_1
_geom_bond_atom_site_label_2
_geom_bond_distance
_geom_bond_site_symmetry_2
_geom_bond_publ_flag
Nd O5 2.365(3) . ?
Nd O6 2.367(3) . ?
Nd O2 2.377(3) . ?
Nd O3 2.385(3) . ?
Nd O1 2.451(3) . ?
Nd O4 2.474(3) . ?
Nd O8 2.535(4) . ?
Nd O7 2.556(4) . ?
Nd N3 2.963(5) . ?
P1 O2 1.497(3) . ?
P1 C10 1.786(6) . ?
P1 C16 1.798(5) . ?
P1 C6 1.817(5) . ?
P2 O3 1.498(3) . ?
P2 C28 1.783(6) . ?
P2 C22 1.795(5) . ?
P2 C7 1.809(5) . ?
P3 O6 1.510(3) . ?
P3 C49 1.786(6) . ?
P3 C43 1.792(5) . ?
P3 C39 1.813(5) . ?
P4 O5 1.500(3) . ?
P4 C55 1.790(5) . ?
P4 C61 1.798(5) . ?
P4 C40 1.815(4) . ?
O1 N1 1.333(5) . ?
O4 N2 1.343(5) . ?
O7 N3 1.259(7) . ?
O8 N3 1.278(7) . ?
O9 N3 1.221(6) . ?
N1 C5 1.368(6) . ?
N1 C1 1.378(6) . ?
C1 C2 1.371(7) . ?
C1 C7 1.505(7) . ?
C2 C3 1.376(8) . ?
C2 H2A 0.9300 . ?
C3 C4 1.393(8) . ?
C3 C8 1.507(8) . ?
C4 C5 1.376(7) . ?
C4 H4A 0.9300 . ?
C5 C6 1.489(7) . ?
C6 H6A 0.9700 . ?
C6 H6B 0.9700 . ?
C7 H7A 0.9700 . ?
C7 H7B 0.9700 . ?
C8 C9 1.486(10) . ?
C8 H8A 0.9700 . ?
C8 H8B 0.9700 . ?
C9 H9A 0.9600 . ?
C9 H9B 0.9600 . ?
C9 H9C 0.9600 . ?
C10 C15 1.368(8) . ?
C10 C11 1.401(7) . ?
C11 C12 1.395(9) . ?
C11 H11A 0.9300 . ?
C12 C13 1.355(10) . ?
C12 H12A 0.9300 . ?
C13 C14 1.363(11) . ?
C13 H13A 0.9300 . ?
C14 C15 1.383(9) . ?
C14 H14A 0.9300 . ?
C15 H15A 0.9300 . ?
C16 C21 1.362(8) . ?
C16 C17 1.391(8) . ?
C17 C18 1.384(9) . ?
C17 H17A 0.9300 . ?
C18 C19 1.350(13) . ?
C18 H18A 0.9300 . ?
C19 C20 1.361(12) . ?
C19 H19A 0.9300 . ?
C20 C21 1.408(9) . ?
C20 H20A 0.9300 . ?
C21 H21A 0.9300 . ?
C22 C27 1.378(7) . ?
C22 C23 1.399(7) . ?
C23 C24 1.386(8) . ?
C23 H23A 0.9300 . ?
C24 C25 1.363(10) . ?
C24 H24A 0.9300 . ?
C25 C26 1.379(9) . ?
C25 H25A 0.9300 . ?
C26 C27 1.385(7) . ?
C26 H26A 0.9300 . ?
C27 H27A 0.9300 . ?
C28 C29 1.383(8) . ?
C28 C33 1.396(8) . ?
C29 C30 1.379(9) . ?
C29 H29A 0.9300 . ?
C30 C31 1.355(11) . ?
C30 H30A 0.9300 . ?
C31 C32 1.379(11) . ?
C31 H31A 0.9300 . ?
C32 C33 1.381(10) . ?
C32 H32A 0.9300 . ?
C33 H33A 0.9300 . ?
N2 C34 1.358(6) . ?
N2 C38 1.361(6) . ?
C34 C35 1.384(7) . ?
C34 C40 1.494(6) . ?
C35 C36 1.380(7) . ?
C35 H35A 0.9300 . ?
C36 C37 1.393(7) . ?
C36 C41 1.511(8) . ?
C37 C38 1.373(7) . ?
C37 H37A 0.9300 . ?
C38 C39 1.501(6) . ?
C39 H39A 0.9700 . ?
C39 H39B 0.9700 . ?
C40 H40A 0.9700 . ?
C40 H40B 0.9700 . ?
C41 C42 1.485(9) . ?
C41 H41A 0.9700 . ?
C41 H41B 0.9700 . ?
C42 H42A 0.9600 . ?
C42 H42B 0.9600 . ?
C42 H42C 0.9600 . ?
C43 C44 1.392(8) . ?
C43 C48 1.395(7) . ?
C44 C45 1.374(8) . ?
C44 H44A 0.9300 . ?
C45 C46 1.374(10) . ?
C45 H45A 0.9300 . ?
C46 C47 1.386(10) . ?
C46 H46A 0.9300 . ?
C47 C48 1.381(8) . ?
C47 H47A 0.9300 . ?
C48 H48A 0.9300 . ?
C49 C54 1.369(8) . ?
C49 C50 1.403(8) . ?
C50 C51 1.365(9) . ?
C50 H50A 0.9300 . ?
C51 C52 1.386(13) . ?
C51 H51A 0.9300 . ?
C52 C53 1.381(13) . ?
C52 H52A 0.9300 . ?
C53 C54 1.401(9) . ?
C53 H53A 0.9300 . ?
C54 H54A 0.9300 . ?
C55 C56 1.380(7) . ?
C55 C60 1.399(7) . ?
C56 C57 1.397(8) . ?
C56 H56A 0.9300 . ?
C57 C58 1.378(9) . ?
C57 H57A 0.9300 . ?
C58 C59 1.361(9) . ?
C58 H58A 0.9300 . ?
C59 C60 1.373(8) . ?
C59 H59A 0.9300 . ?
C60 H60A 0.9300 . ?
C61 C66 1.390(8) . ?
C61 C62 1.396(7) . ?
C62 C63 1.374(8) . ?
C62 H62A 0.9300 . ?
C63 C64 1.366(10) . ?
C63 H63A 0.9300 . ?
C64 C65 1.364(10) . ?
C64 H64A 0.9300 . ?
C65 C66 1.379(8) . ?
C65 H65A 0.9300 . ?
C66 H66A 0.9300 . ?
N4 O12 1.095(8) . ?
N4 O10 1.226(6) . ?
N4 O11 1.303(8) . ?
N5 O13 1.170(7) . ?
N5 O15 1.219(7) . ?
N5 O14 1.258(8) . ?
O16 C67 1.4480 . ?
O16 H16A 0.8499 . ?
O16 H68D 1.1082 . ?
O16 H68F 0.7924 . ?
C68 C67 1.5233 . ?
C68 H68A 0.9599 . ?
C68 H68B 0.9600 . ?
C68 H68C 0.9600 . ?
C68 H16B 0.4551 . ?
O16' C67 1.5086 . ?
O16' H68B 1.3183 . ?
O16' H68C 0.6338 . ?
O16' H16B 0.8501 . ?
C68' C67 1.4110 . ?
C68' H16A 1.1149 . ?
C68' H68D 0.9600 . ?
C68' H68E 0.9602 . ?
C68' H68F 0.9600 . ?
C68' H67B 1.5533 . ?
C67 H67A 0.9599 . ?
C67 H67B 0.9600 . ?
C67 H67C 0.9600 . ?
C67 H67D 0.9599 . ?
O17 C69 1.3760 . ?
O17 H17B 0.8500 . ?
O17 H17C 0.8501 . ?
C70 C69 1.5487 . ?
C70 H70A 0.9600 . ?
C70 H70B 0.9600 . ?
C70 H70C 0.9600 . ?
C70 H70F 0.6168 . ?
C70' C69 1.4728 . ?
C70' H70A 1.1341 . ?
C70' H70B 1.2215 . ?
C70' H70D 0.9599 . ?
C70' H70E 0.9601 . ?
C70' H70F 0.9601 . ?
C70' H69A 1.5020 . ?
C69 H69A 0.9600 . ?
C69 H69B 0.9600 . ?
C69 H69C 0.9600 . ?
C69 H69D 0.9600 . ?
O18 C71 1.3469 . ?
O18 C71' 1.4033 . ?
O18 H18B 0.8500 . ?
O18 H18C 0.8499 . ?
C71 C72 1.5483 . ?
C71 H18C 1.1857 . ?
C71 H71A 0.9601 . ?
C71 H71B 0.9600 . ?
C72 H72A 0.9601 . ?
C72 H72B 0.9600 . ?
C72 H72C 0.9599 . ?
C71' C72' 1.3428 . ?
C71' H18B 0.9663 . ?
C71' H71C 0.9600 . ?
C71' H71D 0.9600 . ?
C72' H72D 0.9599 . ?
C72' H72E 0.9600 . ?
C72' H72F 0.9600 . ?
O19 C73 1.3576 . ?
O19 H19B 0.8499 . ?
O19 H74E 1.0268 . ?
O19 H73C 1.4472 . ?
C74 C73 1.3222 . ?
C74 H74A 0.9600 . ?
C74 H74B 0.9600 . ?
C74 H74C 0.9600 . ?
C74 H73D 0.7190 . ?
O19' C73 1.2454 . ?
O19' H19C 0.8499 . ?
O19' H73B 0.6138 . ?
C74' C73 1.5746 . ?
C74' H74D 0.9600 . ?
C74' H74E 0.9599 . ?
C74' H74F 0.9601 . ?
C73 H73A 0.9601 . ?
C73 H73B 0.9600 . ?
C73 H73C 0.9601 . ?
C73 H73D 0.9600 . ?

loop_
_geom_torsion_atom_site_label_1
_geom_torsion_atom_site_label_2
_geom_torsion_atom_site_label_3
_geom_torsion_atom_site_label_4
_geom_torsion
_geom_torsion_site_symmetry_1
_geom_torsion_site_symmetry_2
_geom_torsion_site_symmetry_3
_geom_torsion_site_symmetry_4
_geom_torsion_publ_flag
O5 Nd O1 N1 120.0(3) . . . . ?
O6 Nd O1 N1 -150.4(3) . . . . ?
O2 Nd O1 N1 -59.8(3) . . . . ?
O3 Nd O1 N1 51.2(3) . . . . ?
O4 Nd O1 N1 131.8(3) . . . . ?
O8 Nd O1 N1 -11.5(4) . . . . ?
O7 Nd O1 N1 -85.6(4) . . . . ?
N3 Nd O1 N1 -45.3(4) . . . . ?
C10 P1 O2 Nd 109.7(4) . . . . ?
C16 P1 O2 Nd -126.5(4) . . . . ?
C6 P1 O2 Nd -8.5(5) . . . . ?
O5 Nd O2 P1 175.1(4) . . . . ?
O6 Nd O2 P1 79.9(4) . . . . ?
O3 Nd O2 P1 -77.6(4) . . . . ?
O1 Nd O2 P1 -5.1(4) . . . . ?
O4 Nd O2 P1 15.1(6) . . . . ?
O8 Nd O2 P1 -149.0(5) . . . . ?
O7 Nd O2 P1 157.7(5) . . . . ?
N3 Nd O2 P1 -175.6(5) . . . . ?
C28 P2 O3 Nd -133.1(3) . . . . ?
C22 P2 O3 Nd 106.5(3) . . . . ?
C7 P2 O3 Nd -11.7(4) . . . . ?
O5 Nd O3 P2 -125.7(3) . . . . ?
O6 Nd O3 P2 -29.5(5) . . . . ?
O2 Nd O3 P2 93.3(3) . . . . ?
O1 Nd O3 P2 24.1(3) . . . . ?
O4 Nd O3 P2 -51.8(3) . . . . ?
O8 Nd O3 P2 161.0(4) . . . . ?
O7 Nd O3 P2 170.5(3) . . . . ?
N3 Nd O3 P2 165.4(3) . . . . ?
O5 Nd O4 N2 -56.7(3) . . . . ?
O6 Nd O4 N2 41.5(3) . . . . ?
O2 Nd O4 N2 109.7(3) . . . . ?
O3 Nd O4 N2 -148.7(3) . . . . ?
O1 Nd O4 N2 129.9(3) . . . . ?
O8 Nd O4 N2 -94.1(3) . . . . ?
O7 Nd O4 N2 -17.1(4) . . . . ?
N3 Nd O4 N2 -53.1(4) . . . . ?
C55 P4 O5 Nd 134.5(4) . . . . ?
C61 P4 O5 Nd -101.8(4) . . . . ?
C40 P4 O5 Nd 16.6(5) . . . . ?
O6 Nd O5 P4 -99.6(4) . . . . ?
O2 Nd O5 P4 167.1(3) . . . . ?
O3 Nd O5 P4 53.4(4) . . . . ?
O1 Nd O5 P4 -12.6(5) . . . . ?
O4 Nd O5 P4 -24.5(4) . . . . ?
O8 Nd O5 P4 131.3(4) . . . . ?
O7 Nd O5 P4 -175.6(4) . . . . ?
N3 Nd O5 P4 157.8(4) . . . . ?
C49 P3 O6 Nd -151.2(3) . . . . ?
C43 P3 O6 Nd 86.8(3) . . . . ?
C39 P3 O6 Nd -34.8(4) . . . . ?
O5 Nd O6 P3 118.8(3) . . . . ?
O2 Nd O6 P3 -102.4(3) . . . . ?
O3 Nd O6 P3 23.9(5) . . . . ?
O1 Nd O6 P3 -28.5(3) . . . . ?
O4 Nd O6 P3 46.2(3) . . . . ?
O8 Nd O6 P3 -169.2(2) . . . . ?
O7 Nd O6 P3 -172.2(3) . . . . ?
N3 Nd O6 P3 -171.0(3) . . . . ?
O5 Nd O7 N3 -84.0(3) . . . . ?
O6 Nd O7 N3 177.3(3) . . . . ?
O2 Nd O7 N3 83.9(3) . . . . ?
O3 Nd O7 N3 -11.8(4) . . . . ?
O1 Nd O7 N3 110.3(3) . . . . ?
O4 Nd O7 N3 -124.6(3) . . . . ?
O8 Nd O7 N3 0.4(3) . . . . ?
O5 Nd O8 N3 77.6(3) . . . . ?
O6 Nd O8 N3 -4.1(4) . . . . ?
O2 Nd O8 N3 -78.5(3) . . . . ?
O3 Nd O8 N3 169.8(3) . . . . ?
O1 Nd O8 N3 -127.3(3) . . . . ?
O4 Nd O8 N3 115.2(3) . . . . ?
O7 Nd O8 N3 -0.4(3) . . . . ?
Nd O7 N3 O9 179.2(5) . . . . ?
Nd O7 N3 O8 -0.6(5) . . . . ?
Nd O8 N3 O9 -179.2(5) . . . . ?
Nd O8 N3 O7 0.6(5) . . . . ?
O5 Nd N3 O9 -67(14) . . . . ?
O6 Nd N3 O9 -157(14) . . . . ?
O2 Nd N3 O9 119(14) . . . . ?
O3 Nd N3 O9 16(14) . . . . ?
O1 Nd N3 O9 104(14) . . . . ?
O4 Nd N3 O9 -71(15) . . . . ?
O8 Nd N3 O9 27(14) . . . . ?
O7 Nd N3 O9 -154(15) . . . . ?
O5 Nd N3 O7 86.8(3) . . . . ?
O6 Nd N3 O7 -2.7(3) . . . . ?
O2 Nd N3 O7 -86.7(3) . . . . ?
O3 Nd N3 O7 170.4(3) . . . . ?
O1 Nd N3 O7 -101.6(4) . . . . ?
O4 Nd N3 O7 83.1(4) . . . . ?
O8 Nd N3 O7 -179.4(5) . . . . ?
O5 Nd N3 O8 -93.9(3) . . . . ?
O6 Nd N3 O8 176.7(3) . . . . ?
O2 Nd N3 O8 92.7(3) . . . . ?
O3 Nd N3 O8 -10.2(3) . . . . ?
O1 Nd N3 O8 77.7(4) . . . . ?
O4 Nd N3 O8 -97.5(3) . . . . ?
O7 Nd N3 O8 179.4(5) . . . . ?
Nd O1 N1 C5 94.9(4) . . . . ?
Nd O1 N1 C1 -87.5(4) . . . . ?
O1 N1 C1 C2 -179.1(4) . . . . ?
C5 N1 C1 C2 -1.5(6) . . . . ?
O1 N1 C1 C7 2.2(6) . . . . ?
C5 N1 C1 C7 179.8(4) . . . . ?
N1 C1 C2 C3 0.5(7) . . . . ?
C7 C1 C2 C3 179.2(5) . . . . ?
C1 C2 C3 C4 0.6(8) . . . . ?
C1 C2 C3 C8 -175.4(5) . . . . ?
C2 C3 C4 C5 -0.8(7) . . . . ?
C8 C3 C4 C5 175.2(5) . . . . ?
O1 N1 C5 C4 178.9(4) . . . . ?
C1 N1 C5 C4 1.3(6) . . . . ?
O1 N1 C5 C6 -4.2(6) . . . . ?
C1 N1 C5 C6 178.3(4) . . . . ?
C3 C4 C5 N1 -0.2(7) . . . . ?
C3 C4 C5 C6 -176.9(5) . . . . ?
N1 C5 C6 P1 -79.8(5) . . . . ?
C4 C5 C6 P1 97.0(5) . . . . ?
O2 P1 C6 C5 71.4(4) . . . . ?
C10 P1 C6 C5 -48.6(4) . . . . ?
C16 P1 C6 C5 -167.6(4) . . . . ?
C2 C1 C7 P2 -93.0(5) . . . . ?
N1 C1 C7 P2 85.7(5) . . . . ?
O3 P2 C7 C1 -67.9(4) . . . . ?
C28 P2 C7 C1 53.6(4) . . . . ?
C22 P2 C7 C1 169.9(4) . . . . ?
C2 C3 C8 C9 77.8(8) . . . . ?
C4 C3 C8 C9 -98.1(7) . . . . ?
O2 P1 C10 C15 -179.7(4) . . . . ?
C16 P1 C10 C15 56.7(5) . . . . ?
C6 P1 C10 C15 -58.9(5) . . . . ?
O2 P1 C10 C11 -1.8(4) . . . . ?
C16 P1 C10 C11 -125.5(4) . . . . ?
C6 P1 C10 C11 118.9(4) . . . . ?
C15 C10 C11 C12 0.4(8) . . . . ?
P1 C10 C11 C12 -177.5(4) . . . . ?
C10 C11 C12 C13 -0.1(9) . . . . ?
C11 C12 C13 C14 -0.8(10) . . . . ?
C12 C13 C14 C15 1.5(11) . . . . ?
C11 C10 C15 C14 0.3(9) . . . . ?
P1 C10 C15 C14 178.1(5) . . . . ?
C13 C14 C15 C10 -1.2(10) . . . . ?
O2 P1 C16 C21 -4.7(5) . . . . ?
C10 P1 C16 C21 118.3(5) . . . . ?
C6 P1 C16 C21 -125.7(5) . . . . ?
O2 P1 C16 C17 174.9(5) . . . . ?
C10 P1 C16 C17 -62.1(5) . . . . ?
C6 P1 C16 C17 53.9(6) . . . . ?
C21 C16 C17 C18 -0.4(10) . . . . ?
P1 C16 C17 C18 180.0(6) . . . . ?
C16 C17 C18 C19 -0.6(12) . . . . ?
C17 C18 C19 C20 1.9(15) . . . . ?
C18 C19 C20 C21 -2.1(14) . . . . ?
C17 C16 C21 C20 0.2(9) . . . . ?
P1 C16 C21 C20 179.8(5) . . . . ?
C19 C20 C21 C16 1.1(11) . . . . ?
O3 P2 C22 C27 30.0(5) . . . . ?
C28 P2 C22 C27 -91.1(5) . . . . ?
C7 P2 C22 C27 151.9(4) . . . . ?
O3 P2 C22 C23 -152.8(5) . . . . ?
C28 P2 C22 C23 86.1(5) . . . . ?
C7 P2 C22 C23 -31.0(5) . . . . ?
C27 C22 C23 C24 -1.4(9) . . . . ?
P2 C22 C23 C24 -178.6(5) . . . . ?
C22 C23 C24 C25 -0.1(10) . . . . ?
C23 C24 C25 C26 0.7(10) . . . . ?
C24 C25 C26 C27 0.1(10) . . . . ?
C23 C22 C27 C26 2.3(9) . . . . ?
P2 C22 C27 C26 179.6(5) . . . . ?
C25 C26 C27 C22 -1.7(9) . . . . ?
O3 P2 C28 C29 175.9(4) . . . . ?
C22 P2 C28 C29 -61.4(5) . . . . ?
C7 P2 C28 C29 53.1(5) . . . . ?
O3 P2 C28 C33 -7.5(5) . . . . ?
C22 P2 C28 C33 115.2(4) . . . . ?
C7 P2 C28 C33 -130.3(4) . . . . ?
C33 C28 C29 C30 0.4(8) . . . . ?
P2 C28 C29 C30 177.1(5) . . . . ?
C28 C29 C30 C31 -0.1(10) . . . . ?
C29 C30 C31 C32 -0.7(11) . . . . ?
C30 C31 C32 C33 1.0(12) . . . . ?
C31 C32 C33 C28 -0.6(11) . . . . ?
C29 C28 C33 C32 -0.1(9) . . . . ?
P2 C28 C33 C32 -176.9(5) . . . . ?
Nd O4 N2 C34 94.8(4) . . . . ?
Nd O4 N2 C38 -88.4(4) . . . . ?
O4 N2 C34 C35 179.1(4) . . . . ?
C38 N2 C34 C35 2.5(6) . . . . ?
O4 N2 C34 C40 -3.3(5) . . . . ?
C38 N2 C34 C40 -180.0(4) . . . . ?
N2 C34 C35 C36 -1.7(6) . . . . ?
C40 C34 C35 C36 -179.1(4) . . . . ?
C34 C35 C36 C37 -0.2(7) . . . . ?
C34 C35 C36 C41 177.4(4) . . . . ?
C35 C36 C37 C38 1.3(7) . . . . ?
C41 C36 C37 C38 -176.2(4) . . . . ?
O4 N2 C38 C37 -178.0(4) . . . . ?
C34 N2 C38 C37 -1.3(6) . . . . ?
O4 N2 C38 C39 5.9(6) . . . . ?
C34 N2 C38 C39 -177.5(4) . . . . ?
C36 C37 C38 N2 -0.6(7) . . . . ?
C36 C37 C38 C39 175.3(4) . . . . ?
N2 C38 C39 P3 85.5(5) . . . . ?
C37 C38 C39 P3 -90.4(5) . . . . ?
O6 P3 C39 C38 -60.6(4) . . . . ?
C49 P3 C39 C38 58.3(4) . . . . ?
C43 P3 C39 C38 176.0(3) . . . . ?
N2 C34 C40 P4 -81.0(5) . . . . ?
C35 C34 C40 P4 96.4(4) . . . . ?
O5 P4 C40 C34 61.7(4) . . . . ?
C55 P4 C40 C34 -57.6(4) . . . . ?
C61 P4 C40 C34 -177.4(4) . . . . ?
C35 C36 C41 C42 -74.8(6) . . . . ?
C37 C36 C41 C42 102.6(6) . . . . ?
O6 P3 C43 C44 -126.0(5) . . . . ?
C49 P3 C43 C44 112.0(5) . . . . ?
C39 P3 C43 C44 -3.0(6) . . . . ?
O6 P3 C43 C48 51.2(5) . . . . ?
C49 P3 C43 C48 -70.8(5) . . . . ?
C39 P3 C43 C48 174.2(4) . . . . ?
C48 C43 C44 C45 -0.8(9) . . . . ?
P3 C43 C44 C45 176.4(5) . . . . ?
C43 C44 C45 C46 -0.1(9) . . . . ?
C44 C45 C46 C47 1.0(10) . . . . ?
C45 C46 C47 C48 -1.0(10) . . . . ?
C46 C47 C48 C43 0.1(9) . . . . ?
C44 C43 C48 C47 0.8(9) . . . . ?
P3 C43 C48 C47 -176.6(5) . . . . ?
O6 P3 C49 C54 7.4(5) . . . . ?
C43 P3 C49 C54 130.6(4) . . . . ?
C39 P3 C49 C54 -112.4(4) . . . . ?
O6 P3 C49 C50 -177.9(4) . . . . ?
C43 P3 C49 C50 -54.7(5) . . . . ?
C39 P3 C49 C50 62.3(4) . . . . ?
C54 C49 C50 C51 1.1(8) . . . . ?
P3 C49 C50 C51 -173.6(4) . . . . ?
C49 C50 C51 C52 -1.1(9) . . . . ?
C50 C51 C52 C53 -0.2(11) . . . . ?
C51 C52 C53 C54 1.6(11) . . . . ?
C50 C49 C54 C53 0.3(8) . . . . ?
P3 C49 C54 C53 175.0(5) . . . . ?
C52 C53 C54 C49 -1.6(10) . . . . ?
O5 P4 C55 C56 -0.4(5) . . . . ?
C61 P4 C55 C56 -123.4(4) . . . . ?
C40 P4 C55 C56 120.6(4) . . . . ?
O5 P4 C55 C60 -178.9(4) . . . . ?
C61 P4 C55 C60 58.1(5) . . . . ?
C40 P4 C55 C60 -57.9(5) . . . . ?
C60 C55 C56 C57 1.5(8) . . . . ?
P4 C55 C56 C57 -177.0(4) . . . . ?
C55 C56 C57 C58 -1.6(9) . . . . ?
C56 C57 C58 C59 -0.1(10) . . . . ?
C57 C58 C59 C60 1.8(10) . . . . ?
C58 C59 C60 C55 -1.9(9) . . . . ?
C56 C55 C60 C59 0.2(8) . . . . ?
P4 C55 C60 C59 178.7(4) . . . . ?
O5 P4 C61 C66 -3.5(5) . . . . ?
C55 P4 C61 C66 118.5(4) . . . . ?
C40 P4 C61 C66 -125.1(4) . . . . ?
O5 P4 C61 C62 174.6(4) . . . . ?
C55 P4 C61 C62 -63.4(5) . . . . ?
C40 P4 C61 C62 53.0(5) . . . . ?
C66 C61 C62 C63 -2.7(9) . . . . ?
P4 C61 C62 C63 179.2(5) . . . . ?
C61 C62 C63 C64 2.3(11) . . . . ?
C62 C63 C64 C65 -1.0(13) . . . . ?
C63 C64 C65 C66 0.0(13) . . . . ?
C64 C65 C66 C61 -0.4(11) . . . . ?
C62 C61 C66 C65 1.7(9) . . . . ?
P4 C61 C66 C65 179.9(5) . . . . ?
C71' O18 C71 C72 139.6 . . . . ?
C71 O18 C71' C72' -120.2 . . . . ?
